data_8106722
loop_
_publ_author_name
'Hu, Yong-Jun'
'Jin, Lie'
'Zhu, Ling'
'Zhou, Tian'

_publ_section_title
;
 Crystal structure of catena-poly[(\m2-benzene-1,4-dicarboxylato-\k2
 O:O&#x2032;)-(1-ethyl-6-fluoro-7-(4-methylpiperazin-1-ium-1-yl)-4-oxo-1,4-dihydroquinoline-3-carboxylato-\k2
 O,O&#x2032;)zinc(II)] 1.25 hydrate, C25H26.5N3O8.25FZn
;
_journal_issue 6
_journal_name_full 'Zeitschrift f\"ur Kristallographie - New Crystal Structures'
_journal_page_first 923
_journal_page_last 925
_journal_paper_doi 10.1515/ncrs-2017-0082
_journal_volume 232
_journal_year 2017
_chemical_formula_moiety 'C50 H48 F2 N6 O14 Zn2, 2.5(H2 O)'
_chemical_formula_sum 'C50 H53 F2 N6 O16.5 Zn2'
_chemical_formula_weight 1170.76
_space_group_crystal_system triclinic
_space_group_IT_number 2
_space_group_name_Hall '-P 1'
_space_group_name_H-M_alt 'P -1'
_atom_sites_solution_hydrogens geom
_atom_sites_solution_primary direct
_atom_sites_solution_secondary difmap
_cell_angle_alpha 105.984(5)
_cell_angle_beta 109.785(6)
_cell_angle_gamma 93.257(4)
_cell_formula_units_Z 1
_cell_length_a 10.2889(6)
_cell_length_b 10.6034(5)
_cell_length_c 12.9576(8)
_cell_measurement_reflns_used 3357
_cell_measurement_temperature 293(2)
_cell_measurement_theta_max 28.2230
_cell_measurement_theta_min 3.0610
_cell_volume 1261.06(14)
_computing_cell_refinement 'Bruker FRAMBO'
_computing_data_collection 'Bruker FRAMBO'
_computing_data_reduction 'Bruker SAINT'
_computing_molecular_graphics 'Olex2 (Dolomanov et al., 2009)'
_computing_publication_material 'Olex2 (Dolomanov et al., 2009)'
_computing_structure_refinement 'XL (Sheldrick, 2008)'
_computing_structure_solution 'SHELXS-97 (Sheldrick, 1990)'
_diffrn_ambient_temperature 293(2)
_diffrn_measured_fraction_theta_full 0.999
_diffrn_measured_fraction_theta_max 0.999
_diffrn_measurement_device_type 'multiwire proportional'
_diffrn_measurement_method 'phi and omega scans'
_diffrn_radiation_monochromator graphite
_diffrn_radiation_type MoK\a
_diffrn_radiation_wavelength 0.71073
_diffrn_reflns_av_R_equivalents 0.0257
_diffrn_reflns_av_unetI/netI 0.0439
_diffrn_reflns_limit_h_max 10
_diffrn_reflns_limit_h_min -12
_diffrn_reflns_limit_k_max 12
_diffrn_reflns_limit_k_min -10
_diffrn_reflns_limit_l_max 15
_diffrn_reflns_limit_l_min -15
_diffrn_reflns_number 8432
_diffrn_reflns_theta_full 25.00
_diffrn_reflns_theta_max 25.00
_diffrn_reflns_theta_min 2.69
_diffrn_source 'fine-focus sealed tube'
_exptl_absorpt_coefficient_mu 1.038
_exptl_absorpt_correction_T_max 1.00000
_exptl_absorpt_correction_T_min 0.97475
_exptl_absorpt_correction_type multi-scan
_exptl_absorpt_process_details crystalclear
_exptl_crystal_colour colorless
_exptl_crystal_density_diffrn 1.542
_exptl_crystal_density_method 'not measured'
_exptl_crystal_description prism
_exptl_crystal_F_000 605
_exptl_crystal_size_max 0.2
_exptl_crystal_size_mid 0.16
_exptl_crystal_size_min 0.15
_refine_diff_density_max 0.361
_refine_diff_density_min -0.352
_refine_diff_density_rms 0.054
_refine_ls_extinction_method none
_refine_ls_goodness_of_fit_ref 1.053
_refine_ls_hydrogen_treatment constr
_refine_ls_matrix_type full
_refine_ls_number_parameters 352
_refine_ls_number_reflns 4431
_refine_ls_number_restraints 0
_refine_ls_restrained_S_all 1.053
_refine_ls_R_factor_all 0.0439
_refine_ls_R_factor_gt 0.0344
_refine_ls_shift/su_max 0.001
_refine_ls_shift/su_mean 0.000
_refine_ls_structure_factor_coef Fsqd
_refine_ls_weighting_details 'calc w=1/[\s^2^(Fo^2^)+(0.0268P)^2^+0.4314P] where P=(Fo^2^+2Fc^2^)/3'
_refine_ls_weighting_scheme calc
_refine_ls_wR_factor_gt 0.0734
_refine_ls_wR_factor_ref 0.0783
_reflns_number_gt 3772
_reflns_number_total 4431
_reflns_threshold_expression >2sigma(I)
_cod_data_source_file suppl_ncrs-2017-0082_suppl.cif
_cod_data_source_block a
_cod_original_cell_volume 1261.05(12)
_cod_original_formula_sum 'C50 H53 F2 N6 O16.50 Zn2'
_cod_database_code 8106722
_olex2_refinement_description
;
1. Fixed Uiso
 At 1.2 times of:
  All C(H) groups, All C(H,H) groups, All N(H) groups
 At 1.5 times of:
  All C(H,H,H) groups, All O(H,H) groups
2. Others
 Fixed Sof: O2W(0.25) H2WA(0.25) H2WB(0.25)
3.a Riding coordinates:
 O1W(H1WA,H1WB), O2W(H2WA,H2WB)
3.b Ternary CH refined with riding coordinates:
 N3(H3)
3.c Secondary CH2 refined with riding coordinates:
 C15(H15A,H15B), C21(H21A,H21B), C22(H22A,H22B), C23(H23A,H23B), C24(H24A,H24B)
3.d Me refined with riding coordinates:
 C16(H16A,H16B,H16C), C25(H25A,H25B,H25C)
3.e Aromatic/amide H refined with riding coordinates:
 C2(H2), C3(H3A), C14(H14), C17(H17), C20(H20), C28(H28), C29(H29)
;
_olex2_submission_special_instructions 'No special instructions were received'

loop_
_space_group_symop_id
_space_group_symop_operation_xyz
1 'x, y, z'
2 '-x, -y, -z'

loop_
_atom_site_label
_atom_site_type_symbol
_atom_site_fract_x
_atom_site_fract_y
_atom_site_fract_z
_atom_site_U_iso_or_equiv
_atom_site_adp_type
_atom_site_occupancy
_atom_site_calc_flag
_atom_site_disorder_assembly
_atom_site_disorder_group
_atom_site_refinement_flags_posn
Zn1 Zn 0.28138(3) 0.36474(3) 0.29389(3) 0.02868(10) Uani 1 d . . .
F1 F 0.32095(16) 0.92156(15) 0.72440(14) 0.0527(5) Uani 1 d . . .
O1 O 0.3882(2) 0.27672(18) 0.39987(16) 0.0447(5) Uani 1 d . . .
O2 O 0.3335(2) 0.1043(2) 0.24347(19) 0.0559(6) Uani 1 d . . .
O5 O 0.08543(18) 0.29088(16) 0.19723(15) 0.0364(4) Uani 1 d . . .
O6 O -0.1434(2) 0.28099(18) 0.13667(16) 0.0449(5) Uani 1 d . . .
O7 O 0.23676(17) 0.50723(16) 0.40580(15) 0.0322(4) Uani 1 d . . .
O8 O 0.3850(2) 0.3984(2) 0.20392(18) 0.0514(6) Uani 1 d . . .
O9 O 0.2847(2) 0.5723(2) 0.17822(19) 0.0548(6) Uani 1 d . . .
N1 N -0.1506(2) 0.60011(18) 0.38281(17) 0.0254(4) Uani 1 d . . .
N2 N 0.0696(2) 1.00136(19) 0.71101(17) 0.0295(5) Uani 1 d . . .
N3 N 0.0165(2) 1.21639(19) 0.87265(18) 0.0313(5) Uani 1 d . . .
H3 H -0.0489 1.1718 0.8884 0.038 Uiso 1 calc . . R
C1 C 0.4492(3) 0.0753(2) 0.4270(2) 0.0307(6) Uani 1 d . . .
C2 C 0.5274(3) 0.1368(3) 0.5427(2) 0.0348(6) Uani 1 d . . .
H2 H 0.5466 0.2292 0.5718 0.042 Uiso 1 calc . . R
C3 C 0.4226(3) -0.0626(2) 0.3842(2) 0.0352(6) Uani 1 d . . .
H3A H 0.3711 -0.1052 0.3062 0.042 Uiso 1 calc . . R
C7 C 0.3860(3) 0.1556(3) 0.3489(3) 0.0342(6) Uani 1 d . . .
C9 C -0.0248(3) 0.3340(2) 0.2057(2) 0.0282(6) Uani 1 d . . .
C10 C -0.0117(2) 0.4557(2) 0.3043(2) 0.0245(5) Uani 1 d . . .
C11 C 0.1139(2) 0.5313(2) 0.3933(2) 0.0238(5) Uani 1 d . . .
C12 C 0.0997(2) 0.6473(2) 0.4773(2) 0.0235(5) Uani 1 d . . .
C13 C -0.0325(2) 0.6818(2) 0.4702(2) 0.0243(5) Uani 1 d . . .
C14 C -0.1368(3) 0.4939(2) 0.3051(2) 0.0259(5) Uani 1 d . . .
H14 H -0.2184 0.4418 0.2472 0.031 Uiso 1 calc . . R
C15 C -0.2933(2) 0.6332(2) 0.3656(2) 0.0301(6) Uani 1 d . . .
H15A H -0.3015 0.6691 0.4402 0.036 Uiso 1 calc . . R
H15B H -0.3622 0.5529 0.3225 0.036 Uiso 1 calc . . R
C16 C -0.3226(3) 0.7333(3) 0.3012(3) 0.0434(7) Uani 1 d . . .
H16A H -0.4150 0.7533 0.2914 0.065 Uiso 1 calc . . R
H16B H -0.3162 0.6972 0.2268 0.065 Uiso 1 calc . . R
H16C H -0.2551 0.8132 0.3443 0.065 Uiso 1 calc . . R
C17 C -0.0426(3) 0.7970(2) 0.5501(2) 0.0271(5) Uani 1 d . . .
H17 H -0.1307 0.8180 0.5448 0.033 Uiso 1 calc . . R
C18 C 0.0734(3) 0.8792(2) 0.6356(2) 0.0271(5) Uani 1 d . . .
C19 C 0.2055(3) 0.8405(2) 0.6421(2) 0.0329(6) Uani 1 d . . .
C20 C 0.2183(3) 0.7299(2) 0.5670(2) 0.0300(6) Uani 1 d . . .
H20 H 0.3067 0.7081 0.5748 0.036 Uiso 1 calc . . R
C21 C 0.1208(3) 1.0138(2) 0.8346(2) 0.0354(6) Uani 1 d . . .
H21A H 0.2070 0.9776 0.8551 0.042 Uiso 1 calc . . R
H21B H 0.0520 0.9633 0.8502 0.042 Uiso 1 calc . . R
C22 C 0.1467(3) 1.1579(2) 0.9067(2) 0.0363(6) Uani 1 d . . .
H22A H 0.1765 1.1645 0.9877 0.044 Uiso 1 calc . . R
H22B H 0.2208 1.2071 0.8958 0.044 Uiso 1 calc . . R
C23 C -0.0392(3) 1.1968(2) 0.7470(2) 0.0329(6) Uani 1 d . . .
H23A H 0.0264 1.2467 0.7280 0.039 Uiso 1 calc . . R
H23B H -0.1269 1.2306 0.7263 0.039 Uiso 1 calc . . R
C24 C -0.0630(3) 1.0518(2) 0.6786(2) 0.0334(6) Uani 1 d . . .
H24A H -0.1320 1.0019 0.6944 0.040 Uiso 1 calc . . R
H24B H -0.0981 1.0412 0.5966 0.040 Uiso 1 calc . . R
C25 C 0.0372(3) 1.3587(2) 0.9397(2) 0.0435(7) Uani 1 d . . .
H25A H -0.0493 1.3920 0.9157 0.065 Uiso 1 calc . . R
H25B H 0.1075 1.4083 0.9264 0.065 Uiso 1 calc . . R
H25C H 0.0667 1.3682 1.0205 0.065 Uiso 1 calc . . R
C26 C 0.3597(3) 0.4914(3) 0.1588(2) 0.0358(6) Uani 1 d . . .
C27 C 0.4312(3) 0.4940(3) 0.0748(2) 0.0314(6) Uani 1 d . . .
C28 C 0.4132(3) 0.5907(3) 0.0203(2) 0.0357(6) Uani 1 d . . .
H28 H 0.3547 0.6518 0.0335 0.043 Uiso 1 calc . . R
C29 C 0.5181(3) 0.4033(3) 0.0538(2) 0.0344(6) Uani 1 d . . .
H29 H 0.5303 0.3378 0.0898 0.041 Uiso 1 calc . . R
O1W O 0.1688(3) 0.8904(2) 1.0674(2) 0.0926(10) Uani 1 d . . .
H1WA H 0.1841 0.8401 1.0106 0.139 Uiso 1 d . . R
H1WB H 0.2406 0.9496 1.1095 0.139 Uiso 1 d . . R
O2W O 0.5753(14) 0.9214(14) 0.9416(11) 0.124(5) Uani 0.25 d . . .
H2WA H 0.5346 0.9939 0.9619 0.185 Uiso 0.25 d . . R
H2WB H 0.5167 0.8963 0.8577 0.185 Uiso 0.25 d . . R

loop_
_atom_site_aniso_label
_atom_site_aniso_U_11
_atom_site_aniso_U_22
_atom_site_aniso_U_33
_atom_site_aniso_U_23
_atom_site_aniso_U_13
_atom_site_aniso_U_12
Zn1 0.03386(18) 0.03152(17) 0.02938(18) 0.01334(13) 0.01816(14) 0.01287(13)
F1 0.0285(9) 0.0483(9) 0.0508(11) -0.0176(8) 0.0051(8) -0.0019(8)
O1 0.0654(14) 0.0415(11) 0.0408(12) 0.0225(10) 0.0254(11) 0.0283(10)
O2 0.0711(16) 0.0438(12) 0.0410(13) 0.0167(10) 0.0041(12) 0.0061(11)
O5 0.0339(10) 0.0352(10) 0.0346(11) -0.0008(8) 0.0144(9) 0.0103(8)
O6 0.0372(12) 0.0408(11) 0.0378(11) -0.0085(9) 0.0067(10) 0.0101(9)
O7 0.0263(10) 0.0354(9) 0.0330(10) 0.0046(8) 0.0125(8) 0.0111(8)
O8 0.0563(14) 0.0696(14) 0.0563(14) 0.0391(12) 0.0379(12) 0.0218(11)
O9 0.0583(14) 0.0703(14) 0.0569(14) 0.0283(12) 0.0382(13) 0.0249(12)
N1 0.0256(11) 0.0262(10) 0.0215(11) 0.0025(9) 0.0088(10) 0.0058(9)
N2 0.0320(12) 0.0251(10) 0.0245(11) -0.0006(9) 0.0084(10) 0.0066(9)
N3 0.0398(13) 0.0236(10) 0.0312(12) 0.0044(9) 0.0172(11) 0.0052(10)
C1 0.0266(14) 0.0356(14) 0.0370(16) 0.0167(13) 0.0152(13) 0.0123(12)
C2 0.0370(16) 0.0288(13) 0.0439(17) 0.0146(13) 0.0176(14) 0.0145(12)
C3 0.0332(15) 0.0358(14) 0.0372(16) 0.0133(13) 0.0115(13) 0.0108(12)
C7 0.0300(15) 0.0372(15) 0.0450(18) 0.0190(14) 0.0200(14) 0.0097(12)
C9 0.0357(16) 0.0231(12) 0.0239(14) 0.0056(11) 0.0098(13) 0.0062(12)
C10 0.0319(14) 0.0225(12) 0.0219(13) 0.0070(10) 0.0128(12) 0.0066(11)
C11 0.0289(14) 0.0250(12) 0.0231(13) 0.0110(11) 0.0131(11) 0.0083(11)
C12 0.0277(13) 0.0238(12) 0.0214(13) 0.0073(10) 0.0116(11) 0.0053(10)
C13 0.0268(13) 0.0259(12) 0.0214(13) 0.0078(11) 0.0099(11) 0.0050(11)
C14 0.0283(14) 0.0248(12) 0.0210(13) 0.0049(10) 0.0067(11) 0.0026(11)
C15 0.0194(13) 0.0356(14) 0.0300(14) 0.0013(12) 0.0099(12) 0.0042(11)
C16 0.0346(16) 0.0485(17) 0.0445(18) 0.0135(14) 0.0110(14) 0.0152(14)
C17 0.0266(13) 0.0286(13) 0.0264(14) 0.0050(11) 0.0125(12) 0.0071(11)
C18 0.0299(14) 0.0253(12) 0.0244(13) 0.0046(11) 0.0107(12) 0.0043(11)
C19 0.0265(14) 0.0315(14) 0.0294(15) -0.0017(12) 0.0062(12) -0.0007(11)
C20 0.0245(14) 0.0309(13) 0.0325(15) 0.0050(12) 0.0118(12) 0.0072(11)
C21 0.0467(17) 0.0293(13) 0.0269(14) 0.0046(12) 0.0121(13) 0.0122(13)
C22 0.0408(16) 0.0345(14) 0.0267(14) 0.0047(12) 0.0072(13) 0.0105(13)
C23 0.0374(15) 0.0316(13) 0.0295(14) 0.0091(12) 0.0118(13) 0.0105(12)
C24 0.0318(15) 0.0345(14) 0.0263(14) 0.0015(12) 0.0076(12) 0.0069(12)
C25 0.0568(19) 0.0248(13) 0.0385(17) -0.0039(12) 0.0154(15) 0.0090(13)
C26 0.0288(15) 0.0482(16) 0.0255(14) 0.0123(13) 0.0052(12) -0.0034(13)
C27 0.0248(14) 0.0448(15) 0.0242(14) 0.0136(12) 0.0073(12) -0.0006(12)
C28 0.0324(15) 0.0452(16) 0.0326(15) 0.0154(13) 0.0128(13) 0.0092(13)
C29 0.0329(15) 0.0424(15) 0.0307(15) 0.0196(13) 0.0091(13) 0.0031(13)
O1W 0.114(2) 0.0854(17) 0.0581(16) -0.0269(14) 0.0571(17) -0.0488(16)
O2W 0.109(11) 0.154(13) 0.088(10) 0.042(9) 0.008(9) 0.027(9)

loop_
_atom_type_symbol
_atom_type_description
_atom_type_scat_dispersion_real
_atom_type_scat_dispersion_imag
_atom_type_scat_source
C C 0.0030 0.0020 'International Tables Vol C Tables 4.2.6.8 and 6.1.1.4'
H H 0.0000 0.0000 'International Tables Vol C Tables 4.2.6.8 and 6.1.1.4'
F F 0.0170 0.0100 'International Tables Vol C Tables 4.2.6.8 and 6.1.1.4'
N N 0.0060 0.0030 'International Tables Vol C Tables 4.2.6.8 and 6.1.1.4'
O O 0.0110 0.0060 'International Tables Vol C Tables 4.2.6.8 and 6.1.1.4'
Zn Zn 0.2840 1.4300 'International Tables Vol C Tables 4.2.6.8 and 6.1.1.4'

loop_
_geom_angle_atom_site_label_1
_geom_angle_atom_site_label_2
_geom_angle_atom_site_label_3
_geom_angle
_geom_angle_site_symmetry_1
_geom_angle_site_symmetry_3
O1 Zn1 O5 119.83(8) . .
O1 Zn1 O7 98.49(7) . .
O5 Zn1 O7 94.34(7) . .
O8 Zn1 O1 109.28(8) . .
O8 Zn1 O5 111.25(8) . .
O8 Zn1 O7 123.44(8) . .
C7 O1 Zn1 111.91(18) . .
C9 O5 Zn1 129.04(16) . .
C11 O7 Zn1 124.07(16) . .
C26 O8 Zn1 119.08(16) . .
C13 N1 C15 121.83(18) . .
C14 N1 C13 119.84(19) . .
C14 N1 C15 118.1(2) . .
C18 N2 C21 116.40(18) . .
C18 N2 C24 115.6(2) . .
C24 N2 C21 109.87(19) . .
C22 N3 H3 107.4 . .
C23 N3 H3 107.4 . .
C23 N3 C22 111.03(18) . .
C23 N3 C25 111.00(19) . .
C25 N3 H3 107.4 . .
C25 N3 C22 112.3(2) . .
C2 C1 C3 119.2(2) . .
C2 C1 C7 120.8(2) . .
C3 C1 C7 119.9(2) . .
C1 C2 H2 119.6 . .
C3 C2 C1 120.7(2) 2_656 .
C3 C2 H2 119.6 2_656 .
C1 C3 H3A 119.9 . .
C2 C3 C1 120.1(3) 2_656 .
C2 C3 H3A 119.9 2_656 .
O1 C7 C1 115.2(2) . .
O2 C7 O1 123.5(2) . .
O2 C7 C1 121.3(2) . .
O5 C9 C10 119.4(2) . .
O6 C9 O5 123.1(2) . .
O6 C9 C10 117.4(2) . .
C11 C10 C9 126.8(2) . .
C14 C10 C9 114.7(2) . .
C14 C10 C11 118.6(2) . .
O7 C11 C10 126.0(2) . .
O7 C11 C12 117.4(2) . .
C10 C11 C12 116.55(19) . .
C13 C12 C11 121.4(2) . .
C20 C12 C11 120.7(2) . .
C20 C12 C13 117.9(2) . .
N1 C13 C12 118.5(2) . .
N1 C13 C17 121.4(2) . .
C17 C13 C12 120.1(2) . .
N1 C14 C10 125.1(2) . .
N1 C14 H14 117.4 . .
C10 C14 H14 117.4 . .
N1 C15 H15A 109.4 . .
N1 C15 H15B 109.4 . .
N1 C15 C16 111.00(19) . .
H15A C15 H15B 108.0 . .
C16 C15 H15A 109.4 . .
C16 C15 H15B 109.4 . .
C15 C16 H16A 109.5 . .
C15 C16 H16B 109.5 . .
C15 C16 H16C 109.5 . .
H16A C16 H16B 109.5 . .
H16A C16 H16C 109.5 . .
H16B C16 H16C 109.5 . .
C13 C17 H17 119.1 . .
C18 C17 C13 121.8(2) . .
C18 C17 H17 119.1 . .
N2 C18 C19 119.1(2) . .
C17 C18 N2 123.9(2) . .
C17 C18 C19 116.9(2) . .
F1 C19 C18 117.7(2) . .
F1 C19 C20 119.7(2) . .
C20 C19 C18 122.6(2) . .
C12 C20 H20 119.7 . .
C19 C20 C12 120.7(2) . .
C19 C20 H20 119.7 . .
N2 C21 H21A 109.6 . .
N2 C21 H21B 109.6 . .
N2 C21 C22 110.3(2) . .
H21A C21 H21B 108.1 . .
C22 C21 H21A 109.6 . .
C22 C21 H21B 109.6 . .
N3 C22 C21 110.2(2) . .
N3 C22 H22A 109.6 . .
N3 C22 H22B 109.6 . .
C21 C22 H22A 109.6 . .
C21 C22 H22B 109.6 . .
H22A C22 H22B 108.1 . .
N3 C23 H23A 109.4 . .
N3 C23 H23B 109.4 . .
N3 C23 C24 111.11(19) . .
H23A C23 H23B 108.0 . .
C24 C23 H23A 109.4 . .
C24 C23 H23B 109.4 . .
N2 C24 C23 109.0(2) . .
N2 C24 H24A 109.9 . .
N2 C24 H24B 109.9 . .
C23 C24 H24A 109.9 . .
C23 C24 H24B 109.9 . .
H24A C24 H24B 108.3 . .
N3 C25 H25A 109.5 . .
N3 C25 H25B 109.5 . .
N3 C25 H25C 109.5 . .
H25A C25 H25B 109.5 . .
H25A C25 H25C 109.5 . .
H25B C25 H25C 109.5 . .
O8 C26 C27 113.9(2) . .
O9 C26 O8 125.2(2) . .
O9 C26 C27 120.9(2) . .
C28 C27 C26 119.8(2) . .
C28 C27 C29 119.2(2) . .
C29 C27 C26 121.0(2) . .
C27 C28 H28 119.9 . .
C27 C28 C29 120.2(2) . 2_665
C29 C28 H28 119.9 2_665 .
C27 C29 H29 119.7 . .
C28 C29 C27 120.5(2) 2_665 .
C28 C29 H29 119.7 2_665 .
H1WA O1W H1WB 109.5 . .
H2WA O2W H2WB 94.4 . .

loop_
_geom_bond_atom_site_label_1
_geom_bond_atom_site_label_2
_geom_bond_distance
_geom_bond_site_symmetry_2
Zn1 O1 1.9406(18) .
Zn1 O5 1.9539(18) .
Zn1 O7 1.9797(15) .
Zn1 O8 1.9108(17) .
F1 C19 1.345(3) .
O1 C7 1.267(3) .
O2 C7 1.229(3) .
O5 C9 1.274(3) .
O6 C9 1.230(3) .
O7 C11 1.269(3) .
O8 C26 1.275(3) .
O9 C26 1.218(3) .
N1 C13 1.385(3) .
N1 C14 1.339(3) .
N1 C15 1.487(3) .
N2 C18 1.403(3) .
N2 C21 1.471(3) .
N2 C24 1.464(3) .
N3 H3 0.9100 .
N3 C22 1.489(3) .
N3 C23 1.480(3) .
N3 C25 1.481(3) .
C1 C2 1.381(4) .
C1 C3 1.388(3) .
C1 C7 1.504(3) .
C2 H2 0.9300 .
C2 C3 1.380(3) 2_656
C3 C2 1.380(3) 2_656
C3 H3A 0.9300 .
C9 C10 1.507(3) .
C10 C11 1.417(3) .
C10 C14 1.374(3) .
C11 C12 1.452(3) .
C12 C13 1.408(3) .
C12 C20 1.401(3) .
C13 C17 1.402(3) .
C14 H14 0.9300 .
C15 H15A 0.9700 .
C15 H15B 0.9700 .
C15 C16 1.506(3) .
C16 H16A 0.9600 .
C16 H16B 0.9600 .
C16 H16C 0.9600 .
C17 H17 0.9300 .
C17 C18 1.366(3) .
C18 C19 1.424(3) .
C19 C20 1.347(3) .
C20 H20 0.9300 .
C21 H21A 0.9700 .
C21 H21B 0.9700 .
C21 C22 1.509(3) .
C22 H22A 0.9700 .
C22 H22B 0.9700 .
C23 H23A 0.9700 .
C23 H23B 0.9700 .
C23 C24 1.507(3) .
C24 H24A 0.9700 .
C24 H24B 0.9700 .
C25 H25A 0.9600 .
C25 H25B 0.9600 .
C25 H25C 0.9600 .
C26 C27 1.511(3) .
C27 C28 1.383(3) .
C27 C29 1.385(3) .
C28 H28 0.9300 .
C28 C29 1.384(3) 2_665
C29 C28 1.384(3) 2_665
C29 H29 0.9300 .
O1W H1WA 0.8498 .
O1W H1WB 0.8500 .
O2W H2WA 0.9140 .
O2W H2WB 0.9974 .

loop_
_geom_torsion_atom_site_label_1
_geom_torsion_atom_site_label_2
_geom_torsion_atom_site_label_3
_geom_torsion_atom_site_label_4
_geom_torsion
_geom_torsion_site_symmetry_1
_geom_torsion_site_symmetry_2
_geom_torsion_site_symmetry_3
_geom_torsion_site_symmetry_4
Zn1 O1 C7 O2 6.5(3) . . . .
Zn1 O1 C7 C1 -171.85(15) . . . .
Zn1 O5 C9 O6 177.40(18) . . . .
Zn1 O5 C9 C10 -2.6(3) . . . .
Zn1 O7 C11 C10 5.5(3) . . . .
Zn1 O7 C11 C12 -174.18(14) . . . .
Zn1 O8 C26 O9 8.6(4) . . . .
Zn1 O8 C26 C27 -170.77(17) . . . .
F1 C19 C20 C12 -177.0(2) . . . .
O1 Zn1 O5 C9 107.3(2) . . . .
O1 Zn1 O7 C11 -127.22(18) . . . .
O1 Zn1 O8 C26 -156.5(2) . . . .
O5 Zn1 O1 C7 54.92(19) . . . .
O5 Zn1 O7 C11 -6.18(18) . . . .
O5 Zn1 O8 C26 68.9(2) . . . .
O5 C9 C10 C11 -0.3(3) . . . .
O5 C9 C10 C14 179.9(2) . . . .
O6 C9 C10 C11 179.7(2) . . . .
O6 C9 C10 C14 -0.2(3) . . . .
O7 Zn1 O1 C7 154.92(17) . . . .
O7 Zn1 O5 C9 5.0(2) . . . .
O7 Zn1 O8 C26 -41.8(2) . . . .
O7 C11 C12 C13 179.9(2) . . . .
O7 C11 C12 C20 1.1(3) . . . .
O8 Zn1 O1 C7 -75.10(19) . . . .
O8 Zn1 O5 C9 -123.5(2) . . . .
O8 Zn1 O7 C11 112.87(18) . . . .
O8 C26 C27 C28 -179.6(2) . . . .
O8 C26 C27 C29 -1.5(4) . . . .
O9 C26 C27 C28 1.0(4) . . . .
O9 C26 C27 C29 179.1(3) . . . .
N1 C13 C17 C18 -179.1(2) . . . .
N2 C18 C19 F1 2.7(3) . . . .
N2 C18 C19 C20 -174.8(2) . . . .
N2 C21 C22 N3 56.9(3) . . . .
N3 C23 C24 N2 -58.7(3) . . . .
C2 C1 C3 C2 0.8(4) . . . 2_656
C2 C1 C7 O1 -12.1(3) . . . .
C2 C1 C7 O2 169.6(3) . . . .
C3 C1 C2 C3 -0.8(4) . . . 2_656
C3 C1 C7 O1 164.3(2) . . . .
C3 C1 C7 O2 -14.0(4) . . . .
C7 C1 C2 C3 175.6(2) . . . 2_656
C7 C1 C3 C2 -175.7(2) . . . 2_656
C9 C10 C11 O7 -1.4(4) . . . .
C9 C10 C11 C12 178.3(2) . . . .
C9 C10 C14 N1 -178.6(2) . . . .
C10 C11 C12 C13 0.2(3) . . . .
C10 C11 C12 C20 -178.6(2) . . . .
C11 C10 C14 N1 1.6(3) . . . .
C11 C12 C13 N1 2.0(3) . . . .
C11 C12 C13 C17 -177.8(2) . . . .
C11 C12 C20 C19 177.2(2) . . . .
C12 C13 C17 C18 0.7(3) . . . .
C13 N1 C14 C10 0.7(3) . . . .
C13 N1 C15 C16 80.5(3) . . . .
C13 C12 C20 C19 -1.6(3) . . . .
C13 C17 C18 N2 174.0(2) . . . .
C13 C17 C18 C19 -1.8(3) . . . .
C14 N1 C13 C12 -2.5(3) . . . .
C14 N1 C13 C17 177.3(2) . . . .
C14 N1 C15 C16 -93.9(2) . . . .
C14 C10 C11 O7 178.4(2) . . . .
C14 C10 C11 C12 -1.9(3) . . . .
C15 N1 C13 C12 -176.8(2) . . . .
C15 N1 C13 C17 3.0(3) . . . .
C15 N1 C14 C10 175.2(2) . . . .
C17 C18 C19 F1 178.8(2) . . . .
C17 C18 C19 C20 1.3(4) . . . .
C18 N2 C21 C22 165.0(2) . . . .
C18 N2 C24 C23 -164.6(2) . . . .
C18 C19 C20 C12 0.4(4) . . . .
C20 C12 C13 N1 -179.17(19) . . . .
C20 C12 C13 C17 1.0(3) . . . .
C21 N2 C18 C17 118.5(3) . . . .
C21 N2 C18 C19 -65.7(3) . . . .
C21 N2 C24 C23 61.2(3) . . . .
C22 N3 C23 C24 55.5(3) . . . .
C23 N3 C22 C21 -54.1(3) . . . .
C24 N2 C18 C17 -12.7(3) . . . .
C24 N2 C18 C19 163.1(2) . . . .
C24 N2 C21 C22 -61.1(3) . . . .
C25 N3 C22 C21 -179.0(2) . . . .
C25 N3 C23 C24 -178.9(2) . . . .
C26 C27 C28 C29 177.8(2) . . . 2_665
C26 C27 C29 C28 -177.8(2) . . . 2_665
C28 C27 C29 C28 0.3(4) . . . 2_665
C29 C27 C28 C29 -0.3(4) . . . 2_665
